data_4077871
loop_
_publ_author_name
'Gao, Jing'
'Li, Shaoguang'
'Zhao, Yanxia'
'Wu, Biao'
'Yang, Xiao-Juan'

_publ_section_title
;
 Reactions of \a-Diimine-Stabilized Zn--Zn-Bonded Compounds with
 Phenylacetylene
;
_journal_issue 8
_journal_name_full Organometallics
_journal_page_first 2978
_journal_paper_doi 10.1021/om200868j
_journal_volume 31
_journal_year 2012
_chemical_formula_sum 'C72 H90 N4 Zn2'
_chemical_formula_weight 1142.22
_chemical_name_systematic
; 
 ? 
;
_space_group_IT_number 14
_symmetry_cell_setting monoclinic
_symmetry_space_group_name_Hall '-P 2yn'
_symmetry_space_group_name_H-M 'P 1 21/n 1'
_atom_sites_solution_hydrogens geom
_atom_sites_solution_primary direct
_atom_sites_solution_secondary difmap
_audit_creation_method SHELXL-97
_cell_angle_alpha 90.00
_cell_angle_beta 91.083(3)
_cell_angle_gamma 90.00
_cell_formula_units_Z 2
_cell_length_a 12.256(4)
_cell_length_b 13.158(4)
_cell_length_c 20.553(6)
_cell_measurement_temperature 296(2)
_cell_volume 3313.9(18)
_computing_cell_refinement 'Bruker SAINT'
_computing_data_collection 'Bruker APEX2'
_computing_data_reduction 'Bruker SAINT'
_computing_molecular_graphics 'Bruker SHELXTL'
_computing_publication_material 'Bruker SHELXTL'
_computing_structure_refinement 'SHELXL-97 (Sheldrick, 2008)'
_computing_structure_solution 'SHELXS-97 (Sheldrick, 2008)'
_diffrn_ambient_temperature 296(2)
_diffrn_measured_fraction_theta_full 0.997
_diffrn_measured_fraction_theta_max 0.997
_diffrn_measurement_device_type 'Bruker APEX II area detector'
_diffrn_measurement_method '\w scans'
_diffrn_radiation_monochromator graphite
_diffrn_radiation_source 'fine-focus sealed tube'
_diffrn_radiation_type MoK\a
_diffrn_radiation_wavelength 0.71073
_diffrn_reflns_av_R_equivalents 0.0701
_diffrn_reflns_av_sigmaI/netI 0.0747
_diffrn_reflns_limit_h_max 14
_diffrn_reflns_limit_h_min -14
_diffrn_reflns_limit_k_max 15
_diffrn_reflns_limit_k_min -12
_diffrn_reflns_limit_l_max 24
_diffrn_reflns_limit_l_min -24
_diffrn_reflns_number 20551
_diffrn_reflns_theta_full 25.00
_diffrn_reflns_theta_max 25.00
_diffrn_reflns_theta_min 1.84
_exptl_absorpt_coefficient_mu 0.765
_exptl_absorpt_correction_T_max 0.8620
_exptl_absorpt_correction_T_min 0.8317
_exptl_absorpt_correction_type multi-scan
_exptl_absorpt_process_details SADABS
_exptl_crystal_colour 'black red'
_exptl_crystal_density_diffrn 1.145
_exptl_crystal_density_method 'not measured'
_exptl_crystal_description block
_exptl_crystal_F_000 1220
_exptl_crystal_size_max 0.25
_exptl_crystal_size_mid 0.20
_exptl_crystal_size_min 0.20
_refine_diff_density_max 0.419
_refine_diff_density_min -0.420
_refine_diff_density_rms 0.062
_refine_ls_extinction_method none
_refine_ls_goodness_of_fit_ref 1.006
_refine_ls_hydrogen_treatment constr
_refine_ls_matrix_type full
_refine_ls_number_parameters 362
_refine_ls_number_reflns 5829
_refine_ls_number_restraints 0
_refine_ls_restrained_S_all 1.006
_refine_ls_R_factor_all 0.0939
_refine_ls_R_factor_gt 0.0442
_refine_ls_shift/su_max 0.002
_refine_ls_shift/su_mean 0.000
_refine_ls_structure_factor_coef Fsqd
_refine_ls_weighting_details 'calc w=1/[\s^2^(Fo^2^)+(0.0522P)^2^+0.9477P] where P=(Fo^2^+2Fc^2^)/3'
_refine_ls_weighting_scheme calc
_refine_ls_wR_factor_gt 0.0997
_refine_ls_wR_factor_ref 0.1244
_reflns_number_gt 3616
_reflns_number_total 5829
_reflns_threshold_expression >2sigma(I)
_cod_data_source_file om200868j_si_002.cif
_cod_data_source_block 4
_cod_depositor_comments
;
The following automatic conversions were performed:

'_symmetry_cell_setting' value 'Monoclinic' changed to 'monoclinic'
according to /home/saulius/struct/CIF-dictionaries/cif_core.dic
dictionary named 'cif_core.dic' version 2.4.1 from
2010-06-29.

'_exptl_absorpt_correction_type' value 'Multi-scan'
changed to 'multi-scan' according to
/home/saulius/struct/CIF-dictionaries/cif_core.dic dictionary named
'cif_core.dic' version 2.4.1 from 2010-06-29.

Automatic conversion script
Id: cif_fix_values 1715 2011-07-08 13:25:40Z adriana 
;
_cod_original_cell_volume 3313.8(16)
_cod_original_sg_symbol_H-M P2(1)/n
_cod_database_code 4077871

loop_
_symmetry_equiv_pos_as_xyz
'x, y, z'
'-x+1/2, y+1/2, -z+1/2'
'-x, -y, -z'
'x-1/2, -y-1/2, z-1/2'

loop_
_atom_site_label
_atom_site_type_symbol
_atom_site_fract_x
_atom_site_fract_y
_atom_site_fract_z
_atom_site_U_iso_or_equiv
_atom_site_adp_type
_atom_site_occupancy
_atom_site_symmetry_multiplicity
_atom_site_calc_flag
_atom_site_refinement_flags
Zn1 Zn 0.55100(3) 0.07206(3) 0.955834(17) 0.04085(15) Uani 1 1 d .
N1 N 0.6229(2) 0.2062(2) 0.96590(12) 0.0387(7) Uani 1 1 d .
N2 N 0.5139(2) 0.1217(2) 0.86650(11) 0.0398(7) Uani 1 1 d .
C1 C 0.6017(3) 0.2644(3) 0.91334(15) 0.0412(8) Uani 1 1 d .
C2 C 0.5429(3) 0.2197(3) 0.86069(15) 0.0414(8) Uani 1 1 d .
C3 C 0.6408(4) 0.3727(3) 0.9105(2) 0.0662(12) Uani 1 1 d .
H3A H 0.6325 0.4041 0.9523 0.099 Uiso 1 1 calc R
H3B H 0.5985 0.4093 0.8785 0.099 Uiso 1 1 calc R
H3C H 0.7163 0.3739 0.8990 0.099 Uiso 1 1 calc R
C4 C 0.5151(3) 0.2809(3) 0.79983(17) 0.0641(11) Uani 1 1 d .
H4A H 0.5810 0.2985 0.7780 0.096 Uiso 1 1 calc R
H4B H 0.4773 0.3418 0.8118 0.096 Uiso 1 1 calc R
H4C H 0.4693 0.2411 0.7713 0.096 Uiso 1 1 calc R
C5 C 0.7031(3) 0.2383(3) 1.01377(15) 0.0416(9) Uani 1 1 d .
C6 C 0.8143(3) 0.2267(3) 1.00047(17) 0.0512(10) Uani 1 1 d .
C7 C 0.8906(3) 0.2557(4) 1.0479(2) 0.0730(13) Uani 1 1 d .
H7 H 0.9645 0.2472 1.0400 0.088 Uiso 1 1 calc R
C8 C 0.8588(4) 0.2969(4) 1.1065(2) 0.0776(14) Uani 1 1 d .
H8 H 0.9108 0.3173 1.1374 0.093 Uiso 1 1 calc R
C9 C 0.7501(4) 0.3073(3) 1.11866(19) 0.0671(12) Uani 1 1 d .
H9 H 0.7294 0.3351 1.1582 0.081 Uiso 1 1 calc R
C10 C 0.6686(3) 0.2776(3) 1.07390(16) 0.0470(9) Uani 1 1 d .
C11 C 0.8535(3) 0.1809(4) 0.93688(18) 0.0620(12) Uani 1 1 d .
H11 H 0.7898 0.1737 0.9077 0.074 Uiso 1 1 calc R
C12 C 0.9352(5) 0.2508(5) 0.9034(2) 0.123(2) Uani 1 1 d .
H12A H 0.9055 0.3182 0.9003 0.184 Uiso 1 1 calc R
H12B H 0.9493 0.2255 0.8606 0.184 Uiso 1 1 calc R
H12C H 1.0021 0.2526 0.9284 0.184 Uiso 1 1 calc R
C13 C 0.9015(5) 0.0761(4) 0.9473(3) 0.1045(18) Uani 1 1 d .
H13A H 0.9651 0.0810 0.9751 0.157 Uiso 1 1 calc R
H13B H 0.9214 0.0479 0.9061 0.157 Uiso 1 1 calc R
H13C H 0.8485 0.0331 0.9673 0.157 Uiso 1 1 calc R
C14 C 0.5502(3) 0.2893(3) 1.08993(17) 0.0516(10) Uani 1 1 d .
H14 H 0.5079 0.2616 1.0531 0.062 Uiso 1 1 calc R
C15 C 0.5194(4) 0.2278(4) 1.1500(2) 0.0769(13) Uani 1 1 d .
H15A H 0.5380 0.1577 1.1436 0.115 Uiso 1 1 calc R
H15B H 0.4423 0.2336 1.1567 0.115 Uiso 1 1 calc R
H15C H 0.5584 0.2536 1.1874 0.115 Uiso 1 1 calc R
C16 C 0.5158(4) 0.3996(4) 1.0976(3) 0.0939(16) Uani 1 1 d .
H16A H 0.5542 0.4290 1.1342 0.141 Uiso 1 1 calc R
H16B H 0.4387 0.4028 1.1047 0.141 Uiso 1 1 calc R
H16C H 0.5329 0.4367 1.0589 0.141 Uiso 1 1 calc R
C17 C 0.4806(3) 0.0643(3) 0.81001(14) 0.0422(9) Uani 1 1 d .
C18 C 0.5637(3) 0.0280(3) 0.76864(16) 0.0527(10) Uani 1 1 d .
C19 C 0.5308(4) -0.0279(3) 0.71421(19) 0.0671(12) Uani 1 1 d .
H19 H 0.5836 -0.0514 0.6860 0.081 Uiso 1 1 calc R
C20 C 0.4234(4) -0.0494(4) 0.7009(2) 0.0731(14) Uani 1 1 d .
H20 H 0.4039 -0.0869 0.6641 0.088 Uiso 1 1 calc R
C21 C 0.3442(4) -0.0153(3) 0.74219(18) 0.0621(11) Uani 1 1 d .
H21 H 0.2714 -0.0305 0.7330 0.074 Uiso 1 1 calc R
C22 C 0.3706(3) 0.0417(3) 0.79748(16) 0.0484(9) Uani 1 1 d .
C23 C 0.6842(3) 0.0435(4) 0.78383(19) 0.0665(13) Uani 1 1 d .
H23 H 0.6903 0.0836 0.8239 0.080 Uiso 1 1 calc R
C24 C 0.7419(4) -0.0575(4) 0.7960(3) 0.1035(19) Uani 1 1 d .
H24A H 0.7075 -0.0926 0.8311 0.155 Uiso 1 1 calc R
H24B H 0.8171 -0.0452 0.8074 0.155 Uiso 1 1 calc R
H24C H 0.7375 -0.0984 0.7574 0.155 Uiso 1 1 calc R
C25 C 0.7429(4) 0.1021(5) 0.7303(3) 0.120(2) Uani 1 1 d .
H25A H 0.7360 0.0657 0.6900 0.179 Uiso 1 1 calc R
H25B H 0.8187 0.1091 0.7420 0.179 Uiso 1 1 calc R
H25C H 0.7107 0.1683 0.7254 0.179 Uiso 1 1 calc R
C26 C 0.2819(3) 0.0783(3) 0.84237(17) 0.0559(10) Uani 1 1 d .
H26 H 0.3185 0.1107 0.8798 0.067 Uiso 1 1 calc R
C27 C 0.2146(4) -0.0100(5) 0.8688(3) 0.1030(18) Uani 1 1 d .
H27A H 0.1739 -0.0411 0.8338 0.155 Uiso 1 1 calc R
H27B H 0.1652 0.0151 0.9007 0.155 Uiso 1 1 calc R
H27C H 0.2626 -0.0593 0.8886 0.155 Uiso 1 1 calc R
C28 C 0.2092(4) 0.1586(4) 0.8102(2) 0.0976(18) Uani 1 1 d .
H28A H 0.2538 0.2116 0.7927 0.146 Uiso 1 1 calc R
H28B H 0.1614 0.1869 0.8419 0.146 Uiso 1 1 calc R
H28C H 0.1666 0.1280 0.7758 0.146 Uiso 1 1 calc R
C29 C 0.6088(3) -0.0626(3) 0.98022(15) 0.0438(9) Uani 1 1 d .
C30 C 0.6550(3) -0.1436(3) 0.98694(15) 0.0419(8) Uani 1 1 d .
C31 C 0.7101(3) -0.2401(3) 0.99255(17) 0.0451(9) Uani 1 1 d .
C32 C 0.6877(3) -0.3069(3) 1.0433(2) 0.0633(11) Uani 1 1 d .
H32 H 0.6374 -0.2886 1.0744 0.076 Uiso 1 1 calc R
C33 C 0.7394(4) -0.3998(4) 1.0477(2) 0.0758(14) Uani 1 1 d .
H33 H 0.7239 -0.4432 1.0820 0.091 Uiso 1 1 calc R
C34 C 0.8127(4) -0.4288(4) 1.0025(3) 0.0794(14) Uani 1 1 d .
H34 H 0.8475 -0.4915 1.0061 0.095 Uiso 1 1 calc R
C35 C 0.8353(4) -0.3649(4) 0.9514(3) 0.0787(14) Uani 1 1 d .
H35 H 0.8845 -0.3851 0.9200 0.094 Uiso 1 1 calc R
C36 C 0.7851(3) -0.2704(3) 0.94644(19) 0.0630(11) Uani 1 1 d .
H36 H 0.8017 -0.2274 0.9121 0.076 Uiso 1 1 calc R

loop_
_atom_site_aniso_label
_atom_site_aniso_U_11
_atom_site_aniso_U_22
_atom_site_aniso_U_33
_atom_site_aniso_U_23
_atom_site_aniso_U_13
_atom_site_aniso_U_12
Zn1 0.0611(3) 0.0296(2) 0.0322(2) 0.00483(19) 0.00781(16) 0.0007(2)
N1 0.0531(18) 0.0304(18) 0.0327(14) 0.0039(12) 0.0062(12) 0.0014(14)
N2 0.0585(18) 0.0334(18) 0.0278(13) -0.0009(12) 0.0088(12) -0.0007(15)
C1 0.054(2) 0.027(2) 0.0423(18) 0.0045(16) 0.0102(16) 0.0046(17)
C2 0.055(2) 0.033(2) 0.0362(17) 0.0032(16) 0.0066(15) 0.0031(17)
C3 0.094(3) 0.034(3) 0.070(3) 0.012(2) -0.005(2) -0.005(2)
C4 0.092(3) 0.051(3) 0.049(2) 0.019(2) -0.005(2) 0.004(2)
C5 0.050(2) 0.033(2) 0.0423(19) 0.0063(16) 0.0032(16) -0.0030(17)
C6 0.054(2) 0.053(3) 0.047(2) 0.0062(19) 0.0060(18) 0.000(2)
C7 0.054(3) 0.096(4) 0.070(3) 0.002(3) 0.000(2) -0.006(2)
C8 0.067(3) 0.098(4) 0.067(3) -0.008(3) -0.015(2) -0.015(3)
C9 0.081(3) 0.067(3) 0.054(2) -0.009(2) 0.000(2) -0.009(2)
C10 0.059(2) 0.041(2) 0.0402(19) -0.0008(17) 0.0002(17) -0.0048(19)
C11 0.049(2) 0.083(4) 0.055(2) 0.002(2) 0.0100(19) 0.011(2)
C12 0.148(5) 0.120(6) 0.103(4) 0.030(4) 0.074(4) 0.014(4)
C13 0.140(5) 0.080(4) 0.094(4) -0.003(3) 0.035(3) 0.029(4)
C14 0.063(3) 0.045(3) 0.047(2) -0.0095(18) 0.0099(18) 0.002(2)
C15 0.086(3) 0.075(4) 0.070(3) 0.013(3) 0.018(2) -0.011(3)
C16 0.092(4) 0.053(3) 0.138(5) -0.003(3) 0.034(3) 0.013(3)
C17 0.065(2) 0.035(2) 0.0267(16) 0.0048(15) 0.0034(15) 0.0047(18)
C18 0.073(3) 0.052(3) 0.0334(18) -0.0051(17) 0.0115(18) 0.007(2)
C19 0.087(3) 0.067(3) 0.048(2) -0.018(2) 0.011(2) 0.011(3)
C20 0.096(4) 0.072(4) 0.051(2) -0.019(2) -0.005(2) 0.007(3)
C21 0.075(3) 0.057(3) 0.054(2) -0.005(2) -0.013(2) 0.002(2)
C22 0.060(2) 0.046(3) 0.0385(19) 0.0032(17) 0.0018(17) 0.0034(19)
C23 0.064(3) 0.084(4) 0.052(2) -0.016(2) 0.018(2) 0.000(2)
C24 0.079(4) 0.120(6) 0.111(4) 0.017(4) 0.003(3) 0.023(3)
C25 0.098(4) 0.123(6) 0.138(5) 0.032(4) 0.036(4) -0.017(4)
C26 0.053(2) 0.074(3) 0.0409(19) 0.005(2) 0.0029(17) 0.010(2)
C27 0.100(4) 0.110(5) 0.100(4) 0.020(4) 0.028(3) -0.011(4)
C28 0.099(4) 0.118(5) 0.077(3) 0.015(3) 0.018(3) 0.051(3)
C29 0.057(2) 0.040(3) 0.0346(17) 0.0040(17) 0.0098(16) -0.0022(19)
C30 0.053(2) 0.036(2) 0.0370(18) 0.0036(16) 0.0070(16) -0.0016(19)
C31 0.047(2) 0.035(2) 0.053(2) -0.0034(18) -0.0006(17) 0.0040(17)
C32 0.067(3) 0.047(3) 0.076(3) 0.014(2) 0.008(2) 0.011(2)
C33 0.078(3) 0.047(3) 0.103(4) 0.024(3) -0.010(3) 0.007(2)
C34 0.074(3) 0.038(3) 0.126(4) -0.008(3) -0.026(3) 0.011(3)
C35 0.068(3) 0.062(4) 0.107(4) -0.025(3) 0.002(3) 0.017(3)
C36 0.071(3) 0.051(3) 0.067(3) -0.004(2) 0.010(2) 0.008(2)

loop_
_atom_type_symbol
_atom_type_description
_atom_type_scat_dispersion_real
_atom_type_scat_dispersion_imag
_atom_type_scat_source
C C 0.0033 0.0016 'International Tables Vol C Tables 4.2.6.8 and 6.1.1.4'
H H 0.0000 0.0000 'International Tables Vol C Tables 4.2.6.8 and 6.1.1.4'
N N 0.0061 0.0033 'International Tables Vol C Tables 4.2.6.8 and 6.1.1.4'
Zn Zn 0.2839 1.4301 'International Tables Vol C Tables 4.2.6.8 and 6.1.1.4'

loop_
_geom_angle_atom_site_label_1
_geom_angle_atom_site_label_2
_geom_angle_atom_site_label_3
_geom_angle
_geom_angle_site_symmetry_1
_geom_angle_site_symmetry_3
C29 Zn1 N1 128.15(13) . .
C29 Zn1 N2 127.15(12) . .
N1 Zn1 N2 84.12(11) . .
C29 Zn1 C29 96.19(13) . 3_657
N1 Zn1 C29 110.95(12) . 3_657
N2 Zn1 C29 110.48(12) . 3_657
C29 Zn1 Zn1 54.12(9) . 3_657
N1 Zn1 Zn1 135.04(7) . 3_657
N2 Zn1 Zn1 133.80(9) . 3_657
C29 Zn1 Zn1 42.07(9) 3_657 3_657
C1 N1 C5 120.1(3) . .
C1 N1 Zn1 110.1(2) . .
C5 N1 Zn1 129.0(2) . .
C2 N2 C17 120.3(3) . .
C2 N2 Zn1 109.9(2) . .
C17 N2 Zn1 128.9(2) . .
N1 C1 C2 117.7(3) . .
N1 C1 C3 120.8(3) . .
C2 C1 C3 121.4(3) . .
N2 C2 C1 117.5(3) . .
N2 C2 C4 121.7(3) . .
C1 C2 C4 120.7(3) . .
C6 C5 C10 121.2(3) . .
C6 C5 N1 119.2(3) . .
C10 C5 N1 119.6(3) . .
C7 C6 C5 118.4(3) . .
C7 C6 C11 119.3(4) . .
C5 C6 C11 122.2(3) . .
C8 C7 C6 121.4(4) . .
C9 C8 C7 119.3(4) . .
C8 C9 C10 122.6(4) . .
C9 C10 C5 117.1(4) . .
C9 C10 C14 120.5(3) . .
C5 C10 C14 122.4(3) . .
C13 C11 C6 111.6(3) . .
C13 C11 C12 110.8(4) . .
C6 C11 C12 111.5(4) . .
C10 C14 C16 113.1(3) . .
C10 C14 C15 112.2(3) . .
C16 C14 C15 110.3(3) . .
C22 C17 C18 121.1(3) . .
C22 C17 N2 121.2(3) . .
C18 C17 N2 117.7(3) . .
C19 C18 C17 117.3(4) . .
C19 C18 C23 120.1(3) . .
C17 C18 C23 122.5(3) . .
C20 C19 C18 122.1(4) . .
C19 C20 C21 119.8(4) . .
C20 C21 C22 121.5(4) . .
C21 C22 C17 118.2(3) . .
C21 C22 C26 120.6(4) . .
C17 C22 C26 121.3(3) . .
C18 C23 C24 111.3(4) . .
C18 C23 C25 112.8(4) . .
C24 C23 C25 109.6(4) . .
C22 C26 C28 112.1(3) . .
C22 C26 C27 111.9(4) . .
C28 C26 C27 111.4(4) . .
C30 C29 Zn1 169.7(3) . .
C30 C29 Zn1 106.2(3) . 3_657
Zn1 C29 Zn1 83.81(13) . 3_657
C29 C30 C31 178.1(3) . .
C36 C31 C32 118.0(4) . .
C36 C31 C30 120.9(3) . .
C32 C31 C30 121.1(3) . .
C33 C32 C31 120.7(4) . .
C34 C33 C32 120.9(4) . .
C33 C34 C35 119.6(4) . .
C34 C35 C36 120.5(4) . .
C35 C36 C31 120.3(4) . .

loop_
_geom_bond_atom_site_label_1
_geom_bond_atom_site_label_2
_geom_bond_distance
_geom_bond_site_symmetry_2
Zn1 C29 1.970(4) .
Zn1 N1 1.983(3) .
Zn1 N2 1.993(3) .
Zn1 C29 2.382(3) 3_657
Zn1 Zn1 2.9224(9) 3_657
N1 C1 1.345(4) .
N1 C5 1.440(4) .
N2 C2 1.343(4) .
N2 C17 1.437(4) .
C1 C2 1.417(5) .
C1 C3 1.506(5) .
C2 C4 1.521(4) .
C5 C6 1.403(5) .
C5 C10 1.412(4) .
C6 C7 1.392(5) .
C6 C11 1.525(5) .
C7 C8 1.384(6) .
C8 C9 1.367(5) .
C9 C10 1.401(5) .
C10 C14 1.501(5) .
C11 C13 1.512(6) .
C11 C12 1.533(6) .
C14 C16 1.521(6) .
C14 C15 1.529(5) .
C17 C22 1.400(5) .
C17 C18 1.422(5) .
C18 C19 1.392(5) .
C18 C23 1.518(5) .
C19 C20 1.370(6) .
C20 C21 1.376(6) .
C21 C22 1.394(5) .
C22 C26 1.517(5) .
C23 C24 1.524(6) .
C23 C25 1.534(6) .
C26 C28 1.526(6) .
C26 C27 1.530(6) .
C29 C30 1.213(5) .
C29 Zn1 2.382(3) 3_657
C30 C31 1.442(5) .
C31 C36 1.391(5) .
C31 C32 1.395(5) .
C32 C33 1.379(6) .
C33 C34 1.359(7) .
C34 C35 1.379(7) .
C35 C36 1.390(6) .
